data_7043844
loop_
_publ_author_name
'Sengupta, Arunava'
'Rajput, Amit'
'Barman, Suman K.'
'Mukherjee, Rabi'

_publ_section_title
;
 Low-spin [MII(L)2] and [MIII(L)2]+ (M = Fe and Co) complexes of
 tridentate azo-containing pyridine/pyrazine amide ligands: structures,
 properties and redox potential correlations
;
_journal_name_full 'Dalton Trans.'
_journal_paper_doi 10.1039/C7DT01577A
_journal_year 2017
_chemical_formula_moiety 'C34 H24 Co N10 O2'
_chemical_formula_sum 'C34 H24 Co N10 O2'
_chemical_formula_weight 663.56
_space_group_crystal_system monoclinic
_space_group_IT_number 14
_space_group_name_Hall '-P 2yn'
_space_group_name_H-M_alt 'P 1 21/n 1'
_symmetry_space_group_name_Hall '-P 2yn'
_symmetry_space_group_name_H-M 'P 1 21/n 1'
_atom_sites_solution_hydrogens geom
_atom_sites_solution_primary dual
_audit_creation_date 2017-07-05
_audit_creation_method
;
Olex2 1.2-alpha
(compiled 2017.05.22 svn.r3414 for OlexSys, GUI svn.r5347)
;
_audit_update_record
;
2017-07-09 deposited with the CCDC.
2017-07-26 downloaded from the CCDC.
;
_cell_angle_alpha 90
_cell_angle_beta 91.931(5)
_cell_angle_gamma 90
_cell_formula_units_Z 4
_cell_length_a 12.589(5)
_cell_length_b 12.286(5)
_cell_length_c 19.148(5)
_cell_measurement_reflns_used 1668
_cell_measurement_temperature 100(2)
_cell_measurement_theta_max 21.69
_cell_measurement_theta_min 2.32
_cell_volume 2959.9(19)
_computing_cell_refinement 'SAINT v6.45A (Bruker, 2003)'
_computing_data_collection 'Bruker SMART'
_computing_data_reduction 'SAINT v6.45A (Bruker, 2003)'
_computing_molecular_graphics 'Olex2 (Dolomanov et al., 2009)'
_computing_publication_material 'Olex2 (Dolomanov et al., 2009)'
_computing_structure_refinement 'ShelXL (Sheldrick, 2015)'
_computing_structure_solution 'ShelXT (Sheldrick, 2015)'
_diffrn_ambient_temperature 100(2)
_diffrn_measured_fraction_theta_full 0.996
_diffrn_measured_fraction_theta_max 0.996
_diffrn_measurement_device_type 'CCD area detector'
_diffrn_measurement_method 'phi and omega scans'
_diffrn_radiation_monochromator graphite
_diffrn_radiation_type MoK\a
_diffrn_radiation_wavelength 0.71069
_diffrn_reflns_av_R_equivalents 0.0620
_diffrn_reflns_av_unetI/netI 0.0761
_diffrn_reflns_Laue_measured_fraction_full 0.996
_diffrn_reflns_Laue_measured_fraction_max 0.996
_diffrn_reflns_limit_h_max 13
_diffrn_reflns_limit_h_min -14
_diffrn_reflns_limit_k_max 13
_diffrn_reflns_limit_k_min -14
_diffrn_reflns_limit_l_max 22
_diffrn_reflns_limit_l_min -22
_diffrn_reflns_number 15051
_diffrn_reflns_point_group_measured_fraction_full 0.996
_diffrn_reflns_point_group_measured_fraction_max 0.996
_diffrn_reflns_theta_full 25.023
_diffrn_reflns_theta_max 25.023
_diffrn_reflns_theta_min 1.907
_diffrn_source 'fine-focus sealed tube'
_exptl_absorpt_coefficient_mu 0.632
_exptl_absorpt_correction_T_max 0.939
_exptl_absorpt_correction_T_min 0.709329
_exptl_absorpt_correction_type empirical
_exptl_absorpt_process_details
;
SADABS v.2.10 (Bruker,2003) was used for absorption correction.
R(int) was 0.0678 before and 0.0430 after correction.
The Ratio of minimum to maximum transmission is 0.2956.
The \l/2 correction factor is 0.0015.
;
_exptl_crystal_colour brown
_exptl_crystal_density_diffrn 1.489
_exptl_crystal_description prism
_exptl_crystal_F_000 1364
_exptl_crystal_size_max 0.500
_exptl_crystal_size_mid 0.200
_exptl_crystal_size_min 0.100
_refine_diff_density_max 0.537
_refine_diff_density_min -0.341
_refine_diff_density_rms 0.076
_refine_ls_extinction_method none
_refine_ls_goodness_of_fit_ref 0.995
_refine_ls_hydrogen_treatment constr
_refine_ls_matrix_type full
_refine_ls_number_parameters 424
_refine_ls_number_reflns 5199
_refine_ls_number_restraints 0
_refine_ls_restrained_S_all 0.995
_refine_ls_R_factor_all 0.0812
_refine_ls_R_factor_gt 0.0482
_refine_ls_shift/su_max 0.000
_refine_ls_shift/su_mean 0.000
_refine_ls_structure_factor_coef Fsqd
_refine_ls_weighting_details 'w=1/[\s^2^(Fo^2^)+(0.0453P)^2^] where P=(Fo^2^+2Fc^2^)/3'
_refine_ls_weighting_scheme calc
_refine_ls_wR_factor_gt 0.0963
_refine_ls_wR_factor_ref 0.1112
_reflns_Friedel_coverage 0.000
_reflns_number_gt 3566
_reflns_number_total 5199
_reflns_threshold_expression 'I > 2\s(I)'
_cod_data_source_file c7dt01577a2.cif
_cod_data_source_block 6augam_complex_4
_cod_database_code 7043844
_shelx_shelxl_version_number 2016/6
_shelx_space_group_comment
;
The symmetry employed for this shelxl refinement is uniquely defined
by the following loop, which should always be used as a source of
symmetry information in preference to the above space-group names.
They are only intended as comments.
;
_olex2_refinement_description
;
1. Fixed Uiso
 At 1.2 times of:
  All C(H) groups
2.a Aromatic/amide H refined with riding coordinates:
 C3(H3), C15(H15), C17(H17), C16(H16), C10(H10), C8(H8), C21(H21), C30(H30),
 C24(H24), C4(H4), C23(H23), C31(H31), C13(H13), C7(H7), C25(H25), C14(H14),
 C34(H34), C28(H28), C5(H5), C9(H9), C19(H19), C33(H33), C20(H20), C32(H32)
;
_olex2_submission_special_instructions 'No special instructions were received'

loop_
_space_group_symop_operation_xyz
'x, y, z'
'-x+1/2, y+1/2, -z+1/2'
'-x, -y, -z'
'x-1/2, -y-1/2, z-1/2'

loop_
_atom_site_label
_atom_site_type_symbol
_atom_site_fract_x
_atom_site_fract_y
_atom_site_fract_z
_atom_site_U_iso_or_equiv
_atom_site_adp_type
_atom_site_occupancy
_atom_site_site_symmetry_order
_atom_site_calc_flag
_atom_site_refinement_flags_posn
Co Co 0.27210(3) 0.26075(3) 0.05529(2) 0.01864(14) Uani 1 1 d .
O2 O 0.55592(17) 0.3249(2) -0.02747(12) 0.0324(6) Uani 1 1 d .
O1 O 0.09800(18) 0.28405(18) 0.22760(12) 0.0333(6) Uani 1 1 d .
N5 N 0.3188(2) 0.0286(2) -0.00265(14) 0.0265(7) Uani 1 1 d .
N1 N 0.24862(19) 0.4122(2) 0.09854(13) 0.0205(6) Uani 1 1 d .
N3 N 0.18412(19) 0.2182(2) 0.13024(13) 0.0189(6) Uani 1 1 d .
N6 N 0.40571(19) 0.2317(2) 0.11351(13) 0.0203(6) Uani 1 1 d .
N10 N 0.0688(2) 0.3463(2) -0.02399(14) 0.0255(7) Uani 1 1 d .
N8 N 0.37359(19) 0.3091(2) -0.01029(13) 0.0193(6) Uani 1 1 d .
N9 N 0.1660(2) 0.3167(2) -0.02342(13) 0.0212(6) Uani 1 1 d .
C12 C 0.3438(3) 0.0733(3) -0.06861(17) 0.0236(8) Uani 1 1 d .
N2 N 0.1770(2) 0.5996(2) 0.16533(14) 0.0316(7) Uani 1 1 d .
C2 C 0.1809(2) 0.4064(3) 0.15126(16) 0.0197(7) Uani 1 1 d .
N4 N 0.2646(2) 0.0907(2) 0.03560(13) 0.0228(6) Uani 1 1 d .
C3 C 0.1458(3) 0.4995(3) 0.18353(17) 0.0280(8) Uani 1 1 d .
H3 H 0.098472 0.492476 0.219512 0.034 Uiso 1 1 calc R
C15 C 0.3957(3) 0.1517(3) -0.19847(17) 0.0293(9) Uani 1 1 d .
H15 H 0.413503 0.179400 -0.241736 0.035 Uiso 1 1 calc R
C17 C 0.2649(3) 0.1141(3) -0.11364(17) 0.0254(8) Uani 1 1 d .
H17 H 0.194743 0.115960 -0.099855 0.030 Uiso 1 1 calc R
C16 C 0.2903(3) 0.1522(3) -0.17908(17) 0.0285(8) Uani 1 1 d .
H16 H 0.237265 0.177956 -0.209790 0.034 Uiso 1 1 calc R
C10 C 0.2194(3) -0.0749(3) 0.10294(17) 0.0296(9) Uani 1 1 d .
H10 H 0.251279 -0.119703 0.070552 0.035 Uiso 1 1 calc R
C18 C 0.4939(2) 0.2537(3) 0.07844(16) 0.0234(8) Uani 1 1 d .
C29 C 0.0023(3) 0.2882(3) 0.02155(17) 0.0250(8) Uani 1 1 d .
C8 C 0.1227(3) -0.0518(3) 0.20739(18) 0.0333(9) Uani 1 1 d .
H8 H 0.089899 -0.082603 0.245414 0.040 Uiso 1 1 calc R
C21 C 0.4195(3) 0.1989(3) 0.17945(17) 0.0256(8) Uani 1 1 d .
H21 H 0.360480 0.181948 0.205341 0.031 Uiso 1 1 calc R
C6 C 0.1746(2) 0.1073(3) 0.14357(16) 0.0191(7) Uani 1 1 d .
C30 C 0.0023(3) 0.1757(3) 0.02566(18) 0.0300(9) Uani 1 1 d .
H30 H 0.048924 0.135355 -0.000687 0.036 Uiso 1 1 calc R
C24 C 0.3951(3) 0.4041(3) -0.12454(17) 0.0276(8) Uani 1 1 d .
H24 H 0.468902 0.404063 -0.120429 0.033 Uiso 1 1 calc R
C4 C 0.2466(3) 0.6028(3) 0.11412(18) 0.0327(9) Uani 1 1 d .
H4 H 0.272272 0.670286 0.100481 0.039 Uiso 1 1 calc R
C23 C 0.1752(3) 0.4115(3) -0.13733(17) 0.0264(8) Uani 1 1 d .
H23 H 0.101467 0.414970 -0.141083 0.032 Uiso 1 1 calc R
C26 C 0.2245(3) 0.3661(3) -0.07801(16) 0.0222(8) Uani 1 1 d .
C1 C 0.1480(2) 0.2954(3) 0.17362(17) 0.0225(8) Uani 1 1 d .
C31 C -0.0669(3) 0.1236(3) 0.06883(18) 0.0309(9) Uani 1 1 d .
H31 H -0.067322 0.048035 0.071302 0.037 Uiso 1 1 calc R
C13 C 0.4485(3) 0.0686(3) -0.08968(17) 0.0281(8) Uani 1 1 d .
H13 H 0.500932 0.037657 -0.060664 0.034 Uiso 1 1 calc R
C27 C 0.3353(3) 0.3592(3) -0.07122(16) 0.0234(8) Uani 1 1 d .
C7 C 0.1236(2) 0.0596(3) 0.20024(17) 0.0261(8) Uani 1 1 d .
H7 H 0.090669 0.103233 0.232769 0.031 Uiso 1 1 calc R
C25 C 0.3451(3) 0.4483(3) -0.18284(17) 0.0330(9) Uani 1 1 d .
H25 H 0.385813 0.476815 -0.218113 0.040 Uiso 1 1 calc R
C14 C 0.4739(3) 0.1103(3) -0.15390(18) 0.0311(9) Uani 1 1 d .
H14 H 0.544252 0.110524 -0.167200 0.037 Uiso 1 1 calc R
C34 C -0.0698(2) 0.3490(3) 0.05868(18) 0.0297(9) Uani 1 1 d .
H34 H -0.072854 0.424182 0.053612 0.036 Uiso 1 1 calc R
C22 C 0.4788(3) 0.2991(3) 0.00649(17) 0.0252(8) Uani 1 1 d .
C28 C 0.2348(3) 0.4511(3) -0.19010(17) 0.0326(9) Uani 1 1 d .
H28 H 0.201973 0.479544 -0.230332 0.039 Uiso 1 1 calc R
C11 C 0.2217(2) 0.0380(3) 0.09487(16) 0.0219(8) Uani 1 1 d .
C5 C 0.2824(2) 0.5110(3) 0.08047(17) 0.0256(8) Uani 1 1 d .
H5 H 0.330396 0.518106 0.044897 0.031 Uiso 1 1 calc R
C9 C 0.1699(3) -0.1194(3) 0.15900(18) 0.0364(10) Uani 1 1 d .
H9 H 0.167806 -0.194574 0.164633 0.044 Uiso 1 1 calc R
C19 C 0.5933(3) 0.2405(3) 0.10959(19) 0.0384(10) Uani 1 1 d .
H19 H 0.652606 0.254525 0.083302 0.046 Uiso 1 1 calc R
C33 C -0.1371(3) 0.2963(3) 0.10325(19) 0.0332(9) Uani 1 1 d .
H33 H -0.183461 0.336692 0.129776 0.040 Uiso 1 1 calc R
N7 N 0.6084(2) 0.2085(3) 0.17576(16) 0.0449(9) Uani 1 1 d .
C20 C 0.5202(3) 0.1895(3) 0.21002(18) 0.0350(9) Uani 1 1 d .
H20 H 0.526494 0.168836 0.256705 0.042 Uiso 1 1 calc R
C32 C -0.1359(3) 0.1839(3) 0.10867(19) 0.0335(9) Uani 1 1 d .
H32 H -0.181107 0.148952 0.138858 0.040 Uiso 1 1 calc R

loop_
_atom_site_aniso_label
_atom_site_aniso_U_11
_atom_site_aniso_U_22
_atom_site_aniso_U_33
_atom_site_aniso_U_23
_atom_site_aniso_U_13
_atom_site_aniso_U_12
Co 0.0179(2) 0.0177(3) 0.0205(2) 0.0001(2) 0.00354(17) -0.00101(19)
O2 0.0228(14) 0.0403(16) 0.0344(14) 0.0063(12) 0.0081(11) -0.0055(11)
O1 0.0442(16) 0.0228(14) 0.0342(15) -0.0014(11) 0.0216(12) -0.0020(11)
N5 0.0294(16) 0.0232(17) 0.0273(16) 0.0008(13) 0.0091(13) 0.0013(13)
N1 0.0190(15) 0.0209(16) 0.0216(15) 0.0013(12) 0.0022(12) -0.0026(12)
N3 0.0204(15) 0.0136(15) 0.0230(15) 0.0002(11) 0.0048(12) 0.0000(11)
N6 0.0217(15) 0.0158(15) 0.0238(15) 0.0005(12) 0.0048(12) -0.0001(12)
N10 0.0226(17) 0.0252(17) 0.0288(17) -0.0014(13) -0.0010(13) 0.0013(13)
N8 0.0176(15) 0.0187(15) 0.0217(15) 0.0025(12) 0.0018(12) -0.0012(12)
N9 0.0194(15) 0.0197(16) 0.0246(16) -0.0058(12) 0.0005(12) -0.0018(12)
C12 0.031(2) 0.0158(18) 0.0243(19) -0.0038(14) 0.0064(15) 0.0006(15)
N2 0.0437(19) 0.0187(17) 0.0331(18) -0.0004(13) 0.0125(15) -0.0019(14)
C2 0.0181(18) 0.0187(19) 0.0227(18) -0.0038(14) 0.0043(14) -0.0013(14)
N4 0.0213(15) 0.0228(16) 0.0247(16) 0.0023(12) 0.0050(12) 0.0010(12)
C3 0.035(2) 0.024(2) 0.026(2) -0.0034(16) 0.0086(16) 0.0009(17)
C15 0.042(2) 0.024(2) 0.0217(19) -0.0006(15) 0.0067(17) -0.0021(17)
C17 0.025(2) 0.021(2) 0.030(2) -0.0044(16) 0.0060(16) -0.0001(15)
C16 0.033(2) 0.025(2) 0.027(2) -0.0052(16) -0.0034(16) 0.0023(16)
C10 0.039(2) 0.019(2) 0.031(2) -0.0036(16) 0.0153(17) 0.0027(16)
C18 0.0191(17) 0.027(2) 0.0242(18) 0.0053(16) 0.0042(14) -0.0020(15)
C29 0.0175(18) 0.029(2) 0.029(2) -0.0023(16) -0.0022(15) -0.0001(15)
C8 0.042(2) 0.024(2) 0.035(2) 0.0075(17) 0.0146(18) -0.0011(17)
C21 0.029(2) 0.0207(19) 0.027(2) 0.0027(15) 0.0045(16) -0.0017(15)
C6 0.0167(17) 0.0183(19) 0.0224(18) -0.0008(14) 0.0030(14) -0.0025(14)
C30 0.023(2) 0.028(2) 0.038(2) -0.0051(17) -0.0009(16) 0.0033(16)
C24 0.032(2) 0.026(2) 0.026(2) 0.0019(16) 0.0063(16) -0.0044(16)
C4 0.044(2) 0.018(2) 0.037(2) 0.0013(16) 0.0145(18) -0.0015(17)
C23 0.032(2) 0.0199(19) 0.027(2) -0.0015(16) -0.0013(16) 0.0019(16)
C26 0.029(2) 0.0162(18) 0.0223(18) -0.0033(14) 0.0052(15) -0.0014(15)
C1 0.0220(19) 0.0205(19) 0.025(2) 0.0005(15) 0.0051(15) -0.0015(15)
C31 0.024(2) 0.023(2) 0.045(2) 0.0005(17) 0.0035(17) -0.0034(16)
C13 0.032(2) 0.024(2) 0.029(2) -0.0011(16) 0.0084(16) 0.0055(16)
C27 0.028(2) 0.0192(19) 0.0226(19) -0.0008(15) 0.0017(15) -0.0028(15)
C7 0.029(2) 0.021(2) 0.028(2) 0.0021(15) 0.0089(16) 0.0014(15)
C25 0.046(2) 0.027(2) 0.027(2) 0.0060(17) 0.0094(18) -0.0021(18)
C14 0.029(2) 0.032(2) 0.033(2) -0.0022(17) 0.0097(17) -0.0023(17)
C34 0.0181(19) 0.029(2) 0.042(2) 0.0017(17) -0.0029(16) 0.0028(16)
C22 0.027(2) 0.0199(19) 0.029(2) -0.0005(15) 0.0058(16) -0.0020(15)
C28 0.045(2) 0.030(2) 0.023(2) 0.0051(17) -0.0040(17) 0.0045(18)
C11 0.0199(18) 0.021(2) 0.0246(19) 0.0018(15) 0.0038(14) -0.0002(14)
C5 0.028(2) 0.021(2) 0.028(2) 0.0010(15) 0.0079(15) -0.0043(16)
C9 0.054(3) 0.016(2) 0.041(2) 0.0063(17) 0.0175(19) 0.0018(18)
C19 0.022(2) 0.057(3) 0.036(2) 0.009(2) 0.0045(17) -0.0016(19)
C33 0.022(2) 0.038(2) 0.040(2) -0.0065(18) 0.0032(17) 0.0020(17)
N7 0.0271(18) 0.067(3) 0.040(2) 0.0162(17) -0.0006(15) -0.0013(16)
C20 0.033(2) 0.045(3) 0.027(2) 0.0100(18) -0.0038(17) 0.0018(18)
C32 0.019(2) 0.042(3) 0.039(2) 0.0015(19) 0.0009(16) -0.0082(17)

loop_
_atom_type_symbol
_atom_type_description
_atom_type_scat_dispersion_real
_atom_type_scat_dispersion_imag
_atom_type_scat_source
C C 0.0033 0.0016 'International Tables Vol C Tables 4.2.6.8 and 6.1.1.4'
H H 0.0000 0.0000 'International Tables Vol C Tables 4.2.6.8 and 6.1.1.4'
Co Co 0.3494 0.9721 'International Tables Vol C Tables 4.2.6.8 and 6.1.1.4'
N N 0.0061 0.0033 'International Tables Vol C Tables 4.2.6.8 and 6.1.1.4'
O O 0.0106 0.0060 'International Tables Vol C Tables 4.2.6.8 and 6.1.1.4'

loop_
_geom_angle_atom_site_label_1
_geom_angle_atom_site_label_2
_geom_angle_atom_site_label_3
_geom_angle
N1 Co N9 84.05(10)
N1 Co N4 162.27(10)
N3 Co N1 81.43(10)
N3 Co N6 91.73(10)
N3 Co N8 172.42(11)
N3 Co N9 104.95(11)
N3 Co N4 80.85(10)
N6 Co N1 93.76(10)
N6 Co N9 162.61(10)
N6 Co N4 87.45(10)
N8 Co N1 95.25(10)
N8 Co N6 81.66(11)
N8 Co N9 81.37(11)
N8 Co N4 102.42(10)
N9 Co N4 99.88(10)
N4 N5 C12 114.8(3)
C2 N1 Co 110.9(2)
C5 N1 Co 131.7(2)
C5 N1 C2 117.2(3)
C6 N3 Co 117.4(2)
C1 N3 Co 119.0(2)
C1 N3 C6 122.8(3)
C18 N6 Co 112.1(2)
C21 N6 Co 131.0(2)
C21 N6 C18 116.8(3)
N9 N10 C29 115.9(3)
C27 N8 Co 117.8(2)
C22 N8 Co 118.9(2)
C22 N8 C27 123.1(3)
N10 N9 Co 133.4(2)
N10 N9 C26 112.9(3)
C26 N9 Co 109.43(19)
C17 C12 N5 121.1(3)
C17 C12 C13 120.0(3)
C13 C12 N5 118.8(3)
C4 N2 C3 115.0(3)
N1 C2 C3 120.8(3)
N1 C2 C1 116.9(3)
C3 C2 C1 122.2(3)
N5 N4 Co 132.1(2)
N5 N4 C11 114.2(3)
C11 N4 Co 108.7(2)
N2 C3 C2 122.9(3)
N2 C3 H3 118.5
C2 C3 H3 118.5
C16 C15 H15 119.8
C14 C15 H15 119.8
C14 C15 C16 120.3(3)
C12 C17 H17 119.9
C16 C17 C12 120.1(3)
C16 C17 H17 119.9
C15 C16 H16 120.3
C17 C16 C15 119.5(3)
C17 C16 H16 120.3
C11 C10 H10 120.2
C9 C10 H10 120.2
C9 C10 C11 119.6(3)
N6 C18 C22 117.0(3)
N6 C18 C19 120.9(3)
C19 C18 C22 121.9(3)
C30 C29 N10 122.5(3)
C30 C29 C34 120.4(3)
C34 C29 N10 117.0(3)
C7 C8 H8 119.2
C7 C8 C9 121.5(3)
C9 C8 H8 119.2
N6 C21 H21 119.5
N6 C21 C20 121.0(3)
C20 C21 H21 119.5
N3 C6 C7 126.4(3)
N3 C6 C11 115.4(3)
C7 C6 C11 118.2(3)
C29 C30 H30 120.0
C31 C30 C29 119.9(3)
C31 C30 H30 120.0
C27 C24 H24 119.8
C25 C24 H24 119.8
C25 C24 C27 120.3(3)
N2 C4 H4 118.4
N2 C4 C5 123.3(3)
C5 C4 H4 118.4
C26 C23 H23 119.8
C28 C23 H23 119.8
C28 C23 C26 120.3(3)
C23 C26 N9 122.6(3)
C23 C26 C27 121.0(3)
C27 C26 N9 116.2(3)
O1 C1 N3 128.8(3)
O1 C1 C2 119.8(3)
N3 C1 C2 111.3(3)
C30 C31 H31 120.0
C30 C31 C32 120.1(3)
C32 C31 H31 120.0
C12 C13 H13 120.2
C14 C13 C12 119.5(3)
C14 C13 H13 120.2
N8 C27 C24 127.3(3)
N8 C27 C26 114.9(3)
C26 C27 C24 117.8(3)
C8 C7 C6 119.8(3)
C8 C7 H7 120.1
C6 C7 H7 120.1
C24 C25 H25 119.4
C24 C25 C28 121.3(3)
C28 C25 H25 119.4
C15 C14 C13 120.4(3)
C15 C14 H14 119.8
C13 C14 H14 119.8
C29 C34 H34 120.4
C33 C34 C29 119.3(3)
C33 C34 H34 120.4
O2 C22 N8 129.3(3)
O2 C22 C18 120.4(3)
N8 C22 C18 110.2(3)
C23 C28 C25 119.2(3)
C23 C28 H28 120.4
C25 C28 H28 120.4
C10 C11 N4 123.2(3)
C10 C11 C6 121.1(3)
C6 C11 N4 115.6(3)
N1 C5 C4 120.7(3)
N1 C5 H5 119.7
C4 C5 H5 119.7
C10 C9 C8 119.8(3)
C10 C9 H9 120.1
C8 C9 H9 120.1
C18 C19 H19 118.5
N7 C19 C18 122.9(3)
N7 C19 H19 118.5
C34 C33 H33 119.8
C34 C33 C32 120.5(3)
C32 C33 H33 119.8
C20 N7 C19 115.2(3)
C21 C20 H20 118.5
N7 C20 C21 123.1(3)
N7 C20 H20 118.5
C31 C32 H32 120.1
C33 C32 C31 119.7(3)
C33 C32 H32 120.1

loop_
_geom_bond_atom_site_label_1
_geom_bond_atom_site_label_2
_geom_bond_distance
Co N1 2.062(3)
Co N3 1.915(2)
Co N6 2.018(3)
Co N8 1.916(2)
Co N9 2.096(3)
Co N4 2.125(3)
O2 C22 1.228(4)
O1 C1 1.236(4)
N5 C12 1.422(4)
N5 N4 1.272(3)
N1 C2 1.345(4)
N1 C5 1.336(4)
N3 C6 1.392(4)
N3 C1 1.350(4)
N6 C18 1.344(4)
N6 C21 1.332(4)
N10 N9 1.277(3)
N10 C29 1.421(4)
N8 C27 1.391(4)
N8 C22 1.358(4)
N9 C26 1.434(4)
C12 C17 1.387(4)
C12 C13 1.392(4)
N2 C3 1.340(4)
N2 C4 1.338(4)
C2 C3 1.380(4)
C2 C1 1.492(4)
N4 C11 1.428(4)
C3 H3 0.9300
C15 H15 0.9300
C15 C16 1.390(4)
C15 C14 1.378(5)
C17 H17 0.9300
C17 C16 1.385(4)
C16 H16 0.9300
C10 H10 0.9300
C10 C11 1.396(4)
C10 C9 1.373(4)
C18 C22 1.493(4)
C18 C19 1.378(5)
C29 C30 1.384(5)
C29 C34 1.389(4)
C8 H8 0.9300
C8 C7 1.375(4)
C8 C9 1.392(4)
C21 H21 0.9300
C21 C20 1.384(4)
C6 C7 1.407(4)
C6 C11 1.409(4)
C30 H30 0.9300
C30 C31 1.378(4)
C24 H24 0.9300
C24 C27 1.402(4)
C24 C25 1.374(4)
C4 H4 0.9300
C4 C5 1.382(4)
C23 H23 0.9300
C23 C26 1.392(4)
C23 C28 1.368(4)
C26 C27 1.399(4)
C31 H31 0.9300
C31 C32 1.390(4)
C13 H13 0.9300
C13 C14 1.379(4)
C7 H7 0.9300
C25 H25 0.9300
C25 C28 1.392(5)
C14 H14 0.9300
C34 H34 0.9300
C34 C33 1.383(4)
C28 H28 0.9300
C5 H5 0.9300
C9 H9 0.9300
C19 H19 0.9300
C19 N7 1.334(4)
C33 H33 0.9300
C33 C32 1.385(5)
N7 C20 1.329(4)
C20 H20 0.9300
C32 H32 0.9300
